data_7013083
loop_
_publ_author_name
'Brym, Markus'
'Jones, Cameron'
'Waugh, Mark'

_publ_section_title
;
 The reactivity of an iridaphosphirene complex,
 [Ir{?C(But)P(Cy)}(CO)(PPh3)2], Cy = cyclohexyl, toward electrophiles
;
_journal_issue 14
_journal_name_full 'Dalton Transactions'
_journal_page_first 2889
_journal_paper_doi 10.1039/b304076n
_journal_year 2003
_chemical_formula_sum 'C52 H61 B F4 Ir O2 P3'
_chemical_formula_weight 1089.93
_chemical_name_systematic
;
?
;
_space_group_IT_number 62
_symmetry_cell_setting orthorhombic
_symmetry_space_group_name_Hall '-P 2ac 2n'
_symmetry_space_group_name_H-M 'P n m a'
_atom_sites_solution_hydrogens geom
_atom_sites_solution_primary direct
_atom_sites_solution_secondary difmap
_audit_creation_method SHELXL-97
_cell_angle_alpha 90.00
_cell_angle_beta 90.00
_cell_angle_gamma 90.00
_cell_formula_units_Z 4
_cell_length_a 19.183(4)
_cell_length_b 16.407(3)
_cell_length_c 15.806(3)
_cell_measurement_temperature 150(2)
_cell_volume 4974.7(17)
_computing_structure_refinement 'SHELXL-97 (Sheldrick, 1997)'
_computing_structure_solution 'SHELXS-97 (Sheldrick, 1990)'
_diffrn_ambient_temperature 150(2)
_diffrn_measured_fraction_theta_full 0.998
_diffrn_measured_fraction_theta_max 0.998
_diffrn_measurement_device_type 'Nonius Kappa CCD'
_diffrn_radiation_monochromator graphite
_diffrn_radiation_source 'fine-focus sealed tube'
_diffrn_radiation_type MoK\a
_diffrn_radiation_wavelength 0.71073
_diffrn_reflns_av_R_equivalents 0.0977
_diffrn_reflns_av_sigmaI/netI 0.0368
_diffrn_reflns_limit_h_max 24
_diffrn_reflns_limit_h_min -24
_diffrn_reflns_limit_k_max 21
_diffrn_reflns_limit_k_min -21
_diffrn_reflns_limit_l_max 20
_diffrn_reflns_limit_l_min -20
_diffrn_reflns_number 85374
_diffrn_reflns_theta_full 27.48
_diffrn_reflns_theta_max 27.48
_diffrn_reflns_theta_min 2.99
_exptl_absorpt_coefficient_mu 2.834
_exptl_absorpt_correction_T_max 0.758
_exptl_absorpt_correction_T_min 0.640
_exptl_absorpt_correction_type multi-scan
_exptl_absorpt_process_details 'Sortav (Blessing, 1995)'
_exptl_crystal_colour orange
_exptl_crystal_density_diffrn 1.455
_exptl_crystal_density_method 'not measured'
_exptl_crystal_description prism
_exptl_crystal_F_000 2208
_exptl_crystal_size_max 0.15
_exptl_crystal_size_mid 0.10
_exptl_crystal_size_min 0.05
_refine_diff_density_max 2.992
_refine_diff_density_min -2.100
_refine_diff_density_rms 0.139
_refine_ls_extinction_method none
_refine_ls_goodness_of_fit_ref 1.092
_refine_ls_hydrogen_treatment mixed
_refine_ls_matrix_type full
_refine_ls_number_parameters 320
_refine_ls_number_reflns 5892
_refine_ls_number_restraints 60
_refine_ls_restrained_S_all 1.095
_refine_ls_R_factor_all 0.0684
_refine_ls_R_factor_gt 0.0547
_refine_ls_shift/su_max 0.000
_refine_ls_shift/su_mean 0.000
_refine_ls_structure_factor_coef Fsqd
_refine_ls_weighting_details 'calc w=1/[\s^2^(Fo^2^)+(0.0392P)^2^+34.6186P] where P=(Fo^2^+2Fc^2^)/3'
_refine_ls_weighting_scheme calc
_refine_ls_wR_factor_gt 0.1199
_refine_ls_wR_factor_ref 0.1258
_reflns_number_gt 4957
_reflns_number_total 5892
_reflns_threshold_expression >2sigma(I)
_cod_data_source_file b304076n.txt
_cod_data_source_block compound_6
_cod_original_sg_symbol_H-M Pnma
_cod_database_code 7013083

loop_
_symmetry_equiv_pos_as_xyz
'x, y, z'
'-x+1/2, -y, z+1/2'
'x+1/2, -y+1/2, -z+1/2'
'-x, y+1/2, -z'
'-x, -y, -z'
'x-1/2, y, -z-1/2'
'-x-1/2, y-1/2, z-1/2'
'x, -y-1/2, z'

loop_
_atom_site_label
_atom_site_type_symbol
_atom_site_fract_x
_atom_site_fract_y
_atom_site_fract_z
_atom_site_U_iso_or_equiv
_atom_site_adp_type
_atom_site_occupancy
_atom_site_symmetry_multiplicity
_atom_site_calc_flag
_atom_site_refinement_flags
_atom_site_disorder_assembly
_atom_site_disorder_group
Ir1 Ir 0.804230(16) 0.2500 0.06576(2) 0.02816(11) Uani 1 2 d S . .
P1 P 0.88344(13) 0.2500 -0.04585(18) 0.0437(6) Uani 1 2 d S . .
P2 P 0.79703(7) 0.10784(9) 0.06572(9) 0.0295(3) Uani 1 1 d . . .
F1 F 0.5462(4) 0.2500 -0.2389(4) 0.0658(18) Uani 1 2 d S . .
F2 F 0.4941(2) 0.1807(2) -0.1321(3) 0.0627(12) Uani 1 1 d . . .
F3 F 0.5937(3) 0.2500 -0.1079(4) 0.0604(16) Uani 1 2 d S . .
O1 O 0.7022(4) 0.2500 0.2106(5) 0.063(2) Uani 1 2 d S . .
O2 O 0.8841(6) 0.2500 0.3819(7) 0.092(3) Uiso 1 2 d SD . .
C1 C 0.9664(7) 0.2500 -0.0604(9) 0.078(4) Uani 1 2 d SU . .
H1 H 0.9798 0.2500 -0.1170 0.094 Uiso 1 2 calc SR . .
C2 C 1.0223(8) 0.2500 -0.0028(10) 0.084(4) Uani 1 2 d SU . .
C3 C 0.9985(12) 0.2500 0.0886(13) 0.137(8) Uani 1 2 d SU . .
H3A H 0.9488 0.2566 0.0908 0.206 Uiso 0.50 1 calc PR . .
H3B H 1.0205 0.2941 0.1183 0.206 Uiso 0.50 1 calc PR . .
H3C H 1.0112 0.1993 0.1147 0.206 Uiso 0.50 1 calc PR . .
C4 C 1.0717(8) 0.1796(9) -0.0163(10) 0.136(5) Uani 1 1 d U . .
H4A H 1.0516 0.1308 0.0068 0.204 Uiso 1 1 calc R . .
H4B H 1.1151 0.1908 0.0116 0.204 Uiso 1 1 calc R . .
H4C H 1.0797 0.1724 -0.0757 0.204 Uiso 1 1 calc R . .
C5 C 0.8427(7) 0.2500 -0.1622(11) 0.096(5) Uani 1 2 d SD . .
C6 C 0.7626(6) 0.2347(10) -0.1503(7) 0.037(5) Uani 0.50 1 d PD . .
C7 C 0.7314(11) 0.2147(12) -0.2386(11) 0.099(7) Uani 0.50 1 d PDU . .
C8 C 0.7596(10) 0.2244(13) -0.3058(12) 0.098(7) Uani 0.50 1 d PDU . .
C9 C 0.8393(10) 0.2252(14) -0.3122(13) 0.107(8) Uani 0.50 1 d PDU . .
C10 C 0.8605(11) 0.1917(12) -0.2296(11) 0.085(6) Uani 0.50 1 d PDU . .
C11 C 0.7413(5) 0.2500 0.1552(6) 0.038(2) Uani 1 2 d S . .
C12 C 0.8420(3) 0.0577(4) 0.1535(4) 0.0350(13) Uani 1 1 d . . .
C13 C 0.8580(4) 0.1001(4) 0.2256(4) 0.0449(16) Uani 1 1 d . . .
H13 H 0.8486 0.1556 0.2288 0.054 Uiso 1 1 calc R . .
C14 C 0.8886(4) 0.0600(5) 0.2945(5) 0.061(2) Uani 1 1 d . . .
H14 H 0.8999 0.0892 0.3430 0.073 Uiso 1 1 calc R . .
C15 C 0.9019(4) -0.0217(5) 0.2907(5) 0.060(2) Uani 1 1 d . . .
H15 H 0.9210 -0.0483 0.3372 0.071 Uiso 1 1 calc R . .
C16 C 0.8871(4) -0.0648(5) 0.2180(5) 0.062(2) Uani 1 1 d . . .
H16 H 0.8973 -0.1202 0.2150 0.075 Uiso 1 1 calc R . .
C17 C 0.8570(4) -0.0255(4) 0.1496(5) 0.0490(17) Uani 1 1 d . . .
H17 H 0.8467 -0.0548 0.1008 0.059 Uiso 1 1 calc R . .
C18 C 0.7065(3) 0.0748(4) 0.0729(4) 0.0325(12) Uani 1 1 d . . .
C19 C 0.6858(4) 0.0061(4) 0.1161(4) 0.0503(18) Uani 1 1 d . . .
H19 H 0.7185 -0.0244 0.1459 0.060 Uiso 1 1 calc R . .
C20 C 0.6171(4) -0.0178(6) 0.1157(5) 0.067(3) Uani 1 1 d . . .
H20 H 0.6039 -0.0645 0.1451 0.081 Uiso 1 1 calc R . .
C21 C 0.5673(4) 0.0265(5) 0.0722(4) 0.056(2) Uani 1 1 d . . .
H21 H 0.5209 0.0101 0.0727 0.067 Uiso 1 1 calc R . .
C22 C 0.5869(3) 0.0943(5) 0.0287(5) 0.0499(17) Uani 1 1 d . . .
H22 H 0.5538 0.1240 -0.0013 0.060 Uiso 1 1 calc R . .
C23 C 0.6568(3) 0.1197(4) 0.0288(4) 0.0395(14) Uani 1 1 d . . .
H23 H 0.6698 0.1664 -0.0005 0.047 Uiso 1 1 calc R . .
C24 C 0.8290(3) 0.0516(3) -0.0265(4) 0.0321(12) Uani 1 1 d . . .
C25 C 0.9007(3) 0.0460(4) -0.0411(4) 0.0401(14) Uani 1 1 d . . .
H25 H 0.9314 0.0699 -0.0029 0.048 Uiso 1 1 calc R . .
C26 C 0.9271(4) 0.0060(4) -0.1107(5) 0.0489(17) Uani 1 1 d . . .
H26 H 0.9749 0.0034 -0.1196 0.059 Uiso 1 1 calc R . .
C27 C 0.8818(5) -0.0302(5) -0.1670(5) 0.063(2) Uani 1 1 d . . .
H27 H 0.8991 -0.0580 -0.2138 0.075 Uiso 1 1 calc R . .
C28 C 0.8114(5) -0.0253(5) -0.1541(5) 0.063(2) Uani 1 1 d . . .
H28 H 0.7812 -0.0503 -0.1921 0.076 Uiso 1 1 calc R . .
C29 C 0.7843(4) 0.0163(4) -0.0853(4) 0.0456(16) Uani 1 1 d . . .
H29 H 0.7363 0.0206 -0.0784 0.055 Uiso 1 1 calc R . .
C30 C 1.0006(8) 0.2500 0.3327(10) 0.099(5) Uiso 1 2 d SD . .
H30A H 1.0469 0.2614 0.3526 0.148 Uiso 0.50 1 calc PR . .
H30B H 0.9868 0.2911 0.2928 0.148 Uiso 0.50 1 calc PR . .
H30C H 0.9998 0.1976 0.3058 0.148 Uiso 0.50 1 calc PR . .
C31 C 0.9510(7) 0.2500 0.4062(9) 0.083(4) Uiso 1 2 d SD . .
H31A H 0.9597 0.2022 0.4408 0.099 Uiso 0.50 1 calc PR . .
H31B H 0.9597 0.2978 0.4408 0.099 Uiso 0.50 1 calc PR . .
C32 C 0.8397(12) 0.2500 0.4546(13) 0.158(9) Uiso 1 2 d SD . .
H32A H 0.8496 0.2978 0.4887 0.190 Uiso 0.50 1 calc PR . .
H32B H 0.8496 0.2022 0.4887 0.190 Uiso 0.50 1 calc PR . .
C33 C 0.7664(16) 0.2500 0.431(3) 0.31(2) Uiso 1 2 d SD . .
H33A H 0.7451 0.2001 0.4493 0.467 Uiso 0.50 1 calc PR . .
H33B H 0.7623 0.2547 0.3707 0.467 Uiso 0.50 1 calc PR . .
H33C H 0.7433 0.2953 0.4575 0.467 Uiso 0.50 1 calc PR . .
B1 B 0.5320(6) 0.2500 -0.1518(8) 0.046(3) Uani 1 2 d S . .

loop_
_atom_site_aniso_label
_atom_site_aniso_U_11
_atom_site_aniso_U_22
_atom_site_aniso_U_33
_atom_site_aniso_U_23
_atom_site_aniso_U_13
_atom_site_aniso_U_12
Ir1 0.03126(17) 0.02230(15) 0.03091(17) 0.000 -0.00421(14) 0.000
P1 0.0418(13) 0.0238(10) 0.0655(17) 0.000 0.0175(12) 0.000
P2 0.0330(7) 0.0241(7) 0.0315(7) 0.0032(6) -0.0057(6) -0.0010(6)
F1 0.086(5) 0.053(4) 0.059(4) 0.000 -0.005(4) 0.000
F2 0.055(3) 0.044(2) 0.090(3) 0.012(2) -0.010(2) -0.014(2)
F3 0.042(3) 0.064(4) 0.075(4) 0.000 -0.011(3) 0.000
O1 0.073(5) 0.061(5) 0.056(5) 0.000 0.020(4) 0.000
C1 0.077(5) 0.074(5) 0.083(5) 0.000 0.001(4) 0.000
C2 0.087(6) 0.076(5) 0.088(6) 0.000 -0.012(4) 0.000
C3 0.133(9) 0.147(9) 0.131(9) 0.000 0.002(5) 0.000
C4 0.132(7) 0.133(7) 0.143(7) -0.003(5) 0.003(5) 0.011(5)
C5 0.079(10) 0.098(12) 0.113(13) 0.000 0.045(9) 0.000
C6 0.040(6) 0.034(16) 0.036(5) -0.005(5) 0.001(4) -0.005(5)
C7 0.099(8) 0.102(8) 0.097(8) 0.004(5) 0.001(5) -0.004(5)
C8 0.097(8) 0.101(9) 0.097(8) -0.003(5) 0.004(5) 0.001(5)
C9 0.106(9) 0.109(10) 0.106(9) -0.001(5) -0.002(5) 0.004(5)
C10 0.088(7) 0.086(7) 0.082(7) 0.009(5) 0.014(5) 0.020(5)
C11 0.044(5) 0.032(4) 0.038(5) 0.000 0.003(4) 0.000
C12 0.037(3) 0.031(3) 0.037(3) 0.007(3) -0.008(3) -0.002(3)
C13 0.051(4) 0.038(3) 0.046(4) 0.004(3) -0.018(3) -0.005(3)
C14 0.079(6) 0.055(5) 0.050(4) 0.005(4) -0.029(4) -0.009(4)
C15 0.056(4) 0.061(5) 0.062(5) 0.023(4) -0.028(4) -0.007(4)
C16 0.078(6) 0.039(4) 0.070(5) 0.020(4) -0.013(4) 0.011(4)
C17 0.065(5) 0.037(4) 0.045(4) 0.009(3) -0.012(3) 0.009(3)
C18 0.037(3) 0.030(3) 0.030(3) 0.003(2) -0.002(2) -0.004(2)
C19 0.059(4) 0.049(4) 0.042(4) 0.016(3) -0.014(3) -0.023(3)
C20 0.074(5) 0.079(6) 0.050(4) 0.022(4) -0.011(4) -0.044(5)
C21 0.045(4) 0.086(6) 0.036(3) -0.006(4) -0.005(3) -0.032(4)
C22 0.034(3) 0.065(5) 0.051(4) 0.001(4) -0.003(3) -0.006(3)
C23 0.029(3) 0.040(3) 0.050(4) 0.005(3) -0.005(3) -0.004(3)
C24 0.040(3) 0.021(3) 0.035(3) 0.004(2) -0.001(3) 0.000(2)
C25 0.048(4) 0.027(3) 0.046(4) 0.002(3) 0.004(3) 0.002(3)
C26 0.049(4) 0.044(4) 0.053(4) 0.006(3) 0.010(3) 0.012(3)
C27 0.076(6) 0.060(5) 0.052(4) -0.014(4) 0.007(4) 0.014(4)
C28 0.074(6) 0.067(5) 0.050(4) -0.022(4) -0.006(4) 0.003(4)
C29 0.051(4) 0.045(4) 0.040(4) -0.009(3) -0.002(3) -0.004(3)
B1 0.040(6) 0.045(6) 0.051(7) 0.000 -0.004(5) 0.000

loop_
_atom_type_symbol
_atom_type_description
_atom_type_scat_dispersion_real
_atom_type_scat_dispersion_imag
_atom_type_scat_source
C C 0.0033 0.0016 'International Tables Vol C Tables 4.2.6.8 and 6.1.1.4'
H H 0.0000 0.0000 'International Tables Vol C Tables 4.2.6.8 and 6.1.1.4'
B B 0.0013 0.0007 'International Tables Vol C Tables 4.2.6.8 and 6.1.1.4'
O O 0.0106 0.0060 'International Tables Vol C Tables 4.2.6.8 and 6.1.1.4'
F F 0.0171 0.0103 'International Tables Vol C Tables 4.2.6.8 and 6.1.1.4'
P P 0.1023 0.0942 'International Tables Vol C Tables 4.2.6.8 and 6.1.1.4'
Ir Ir -1.4442 7.9887 'International Tables Vol C Tables 4.2.6.8 and 6.1.1.4'

loop_
_geom_angle_atom_site_label_1
_geom_angle_atom_site_label_2
_geom_angle_atom_site_label_3
_geom_angle
_geom_angle_site_symmetry_1
_geom_angle_site_symmetry_3
_geom_angle_publ_flag
C11 Ir1 P1 179.7(3) . . ?
C11 Ir1 P2 87.81(4) . 8_565 ?
P1 Ir1 P2 92.20(4) . 8_565 ?
C11 Ir1 P2 87.81(4) . . ?
P1 Ir1 P2 92.20(4) . . ?
P2 Ir1 P2 173.22(7) 8_565 . ?
C1 P1 C5 104.8(7) . . ?
C1 P1 Ir1 139.0(6) . . ?
C5 P1 Ir1 116.2(4) . . ?
C18 P2 C12 105.5(3) . . ?
C18 P2 C24 102.7(3) . . ?
C12 P2 C24 102.6(3) . . ?
C18 P2 Ir1 110.7(2) . . ?
C12 P2 Ir1 114.9(2) . . ?
C24 P2 Ir1 118.93(19) . . ?
C31 O2 C32 109.9(14) . . ?
C2 C1 P1 131.4(13) . . ?
C1 C2 C4 112.8(10) . 8_565 ?
C1 C2 C4 112.8(10) . . ?
C4 C2 C4 100.0(15) 8_565 . ?
C1 C2 C3 112.8(15) . . ?
C4 C2 C3 108.9(11) 8_565 . ?
C4 C2 C3 108.9(11) . . ?
C10 C5 C10 81.0(17) . 8_565 ?
C10 C5 C6 102.2(13) . . ?
C10 C5 C6 114.7(14) 8_565 . ?
C10 C5 C6 114.7(14) . 8_565 ?
C10 C5 C6 102.2(13) 8_565 8_565 ?
C6 C5 C6 18.4(12) . 8_565 ?
C10 C5 P1 125.1(10) . . ?
C10 C5 P1 125.1(10) 8_565 . ?
C6 C5 P1 105.8(9) . . ?
C6 C5 P1 105.8(9) 8_565 . ?
C7 C6 C5 107.7(12) . . ?
C7 C6 C7 40.9(14) . 8_565 ?
C5 C6 C7 99.5(12) . 8_565 ?
C6 C7 C8 110.0(14) . 8_565 ?
C9 C8 C7 112.7(17) . 8_565 ?
C10 C9 C8 102.3(17) . . ?
C10 C9 C8 111.6(16) . 8_565 ?
C8 C9 C8 28.9(14) . 8_565 ?
C9 C10 C5 109.6(17) . . ?
C9 C10 C9 23.0(13) . 8_565 ?
C5 C10 C9 89.0(14) . 8_565 ?
O1 C11 Ir1 179.9(9) . . ?
C13 C12 C17 119.0(6) . . ?
C13 C12 P2 120.6(5) . . ?
C17 C12 P2 120.3(5) . . ?
C12 C13 C14 120.2(7) . . ?
C15 C14 C13 120.3(7) . . ?
C14 C15 C16 120.1(7) . . ?
C15 C16 C17 119.8(7) . . ?
C16 C17 C12 120.5(7) . . ?
C19 C18 C23 118.9(6) . . ?
C19 C18 P2 123.4(5) . . ?
C23 C18 P2 117.7(4) . . ?
C20 C19 C18 120.6(7) . . ?
C19 C20 C21 120.9(7) . . ?
C22 C21 C20 119.4(6) . . ?
C21 C22 C23 120.4(7) . . ?
C18 C23 C22 119.9(6) . . ?
C29 C24 C25 118.0(6) . . ?
C29 C24 P2 122.4(5) . . ?
C25 C24 P2 119.6(5) . . ?
C26 C25 C24 121.6(7) . . ?
C27 C26 C25 119.4(7) . . ?
C28 C27 C26 120.0(7) . . ?
C27 C28 C29 121.1(8) . . ?
C28 C29 C24 119.9(7) . . ?
O2 C31 C30 112.7(13) . . ?
O2 C32 C33 112(2) . . ?
F3 B1 F2 109.8(6) . 8_565 ?
F3 B1 F2 109.8(6) . . ?
F2 B1 F2 110.4(9) 8_565 . ?
F3 B1 F1 109.1(9) . . ?
F2 B1 F1 108.8(6) 8_565 . ?
F2 B1 F1 108.8(6) . . ?

loop_
_geom_bond_atom_site_label_1
_geom_bond_atom_site_label_2
_geom_bond_distance
_geom_bond_site_symmetry_2
_geom_bond_publ_flag
Ir1 C11 1.859(9) . ?
Ir1 P1 2.328(3) . ?
Ir1 P2 2.3365(15) 8_565 ?
Ir1 P2 2.3365(15) . ?
P1 C1 1.607(14) . ?
P1 C5 1.998(18) . ?
P2 C18 1.822(6) . ?
P2 C12 1.828(6) . ?
P2 C24 1.832(6) . ?
F1 B1 1.404(14) . ?
F2 B1 1.385(8) . ?
F3 B1 1.371(13) . ?
O1 C11 1.153(11) . ?
O2 C31 1.339(13) . ?
O2 C32 1.430(16) . ?
C1 C2 1.408(19) . ?
C2 C4 1.508(16) 8_565 ?
C2 C4 1.508(16) . ?
C2 C3 1.52(2) . ?
C5 C10 1.472(15) . ?
C5 C10 1.472(15) 8_565 ?
C5 C6 1.567(14) . ?
C5 C6 1.567(14) 8_565 ?
C6 C7 1.556(16) . ?
C6 C7 1.732(19) 8_565 ?
C7 C8 1.556(13) 8_565 ?
C8 C9 1.533(17) . ?
C8 C7 1.556(13) 8_565 ?
C9 C10 1.472(17) . ?
C9 C8 1.74(2) 8_565 ?
C10 C9 1.93(3) 8_565 ?
C12 C13 1.370(9) . ?
C12 C17 1.397(9) . ?
C13 C14 1.400(9) . ?
C14 C15 1.365(11) . ?
C15 C16 1.379(11) . ?
C16 C17 1.385(9) . ?
C18 C19 1.377(8) . ?
C18 C23 1.393(8) . ?
C19 C20 1.374(10) . ?
C20 C21 1.384(12) . ?
C21 C22 1.361(11) . ?
C22 C23 1.404(9) . ?
C24 C29 1.390(9) . ?
C24 C25 1.397(9) . ?
C25 C26 1.378(9) . ?
C26 C27 1.377(11) . ?
C27 C28 1.370(11) . ?
C28 C29 1.384(10) . ?
C30 C31 1.501(14) . ?
C32 C33 1.456(19) . ?
B1 F2 1.385(8) 8_565 ?
